data_4026752
loop_
_publ_author_name
'David A. Kennedy'
'Nagarajan Vembu'
'Frank R. Fronczek'
'Marc Devocelle'

_publ_section_title
;
 Synthesis of Mutual Azo Prodrugs of Anti-inflammatory Agents and Peptides
 Facilitated by \a-Aminoisobutyric Acid
;
_journal_name_full 'Journal of Organic Chemistry'
_journal_page_first 9641
_journal_page_last 9647
_journal_paper_doi 10.1021/jo201358e
_journal_volume 76
_journal_year 2011
_chemical_compound_source synthesized
_chemical_formula_iupac 'C8 H7 B F4 N2 O2'
_chemical_formula_moiety C8H7N2O2.BF4
_chemical_formula_sum 'C8 H7 B F4 N2 O2'
_chemical_formula_weight 249.97
_chemical_name_systematic
; 
4-(carboxymethyl)benzenediazonium tetrafluoroborate 
;
_space_group_IT_number 14
_symmetry_cell_setting monoclinic
_symmetry_space_group_name_Hall '-P 2yn'
_symmetry_space_group_name_H-M 'P 1 21/n 1'
_atom_sites_solution_hydrogens geom
_atom_sites_solution_primary direct
_atom_sites_solution_secondary difmap
_audit_creation_method SHELXL-97
_cell_angle_alpha 90.00
_cell_angle_beta 102.814(13)
_cell_angle_gamma 90.00
_cell_formula_units_Z 4
_cell_length_a 5.4007(10)
_cell_length_b 16.268(3)
_cell_length_c 11.926(2)
_cell_measurement_reflns_used 2919
_cell_measurement_temperature 90(2)
_cell_measurement_theta_max 32.5
_cell_measurement_theta_min 2.5
_cell_volume 1021.7(3)
_computing_cell_refinement 'Denzo&Scalepack (Otwinowski&Minor, 1997)'
_computing_data_collection 'COLLECT (Nonius, 2000)'
_computing_data_reduction Denzo&Scalepack
_computing_molecular_graphics 'PLATON (Spek, 2003)'
_computing_publication_material SHELXL97
_computing_structure_refinement 'SHELXL97 (Sheldrick, 1997)'
_computing_structure_solution 'SHELXS97 (Sheldrick, 1997)'
_diffrn_ambient_temperature 90(2)
_diffrn_measured_fraction_theta_full 0.921
_diffrn_measured_fraction_theta_max 0.921
_diffrn_measurement_device_type 'Nonius KappaCCD (with Oxford Cryostream)'
_diffrn_measurement_method '\w scans with \k offsets'
_diffrn_radiation_monochromator graphite
_diffrn_radiation_source 'fine-focus sealed tube'
_diffrn_radiation_type MoK\a
_diffrn_radiation_wavelength 0.71073
_diffrn_reflns_av_R_equivalents 0.0336
_diffrn_reflns_av_sigmaI/netI 0.0514
_diffrn_reflns_limit_h_max 7
_diffrn_reflns_limit_h_min -7
_diffrn_reflns_limit_k_max 21
_diffrn_reflns_limit_k_min -24
_diffrn_reflns_limit_l_max 17
_diffrn_reflns_limit_l_min -17
_diffrn_reflns_number 14147
_diffrn_reflns_theta_full 32.47
_diffrn_reflns_theta_max 32.47
_diffrn_reflns_theta_min 3.06
_diffrn_standards_decay_% none
_exptl_absorpt_coefficient_mu 0.162
_exptl_absorpt_correction_type none
_exptl_crystal_colour yellow
_exptl_crystal_density_diffrn 1.625
_exptl_crystal_description 'needle fragment'
_exptl_crystal_F_000 504
_exptl_crystal_size_max 0.22
_exptl_crystal_size_mid 0.08
_exptl_crystal_size_min 0.07
_refine_diff_density_max 0.318
_refine_diff_density_min -0.269
_refine_diff_density_rms 0.061
_refine_ls_extinction_method none
_refine_ls_goodness_of_fit_ref 1.021
_refine_ls_hydrogen_treatment refall
_refine_ls_matrix_type full
_refine_ls_number_parameters 182
_refine_ls_number_reflns 3397
_refine_ls_number_restraints 0
_refine_ls_restrained_S_all 1.021
_refine_ls_R_factor_all 0.0762
_refine_ls_R_factor_gt 0.0443
_refine_ls_shift/su_max 0.000
_refine_ls_shift/su_mean 0.000
_refine_ls_structure_factor_coef Fsqd
_refine_ls_weighting_details 'calc w=1/[\s^2^(Fo^2^)+(0.0337P)^2^+0.4089P] where P=(Fo^2^+2Fc^2^)/3'
_refine_ls_weighting_scheme calc
_refine_ls_wR_factor_gt 0.0864
_refine_ls_wR_factor_ref 0.0978
_reflns_number_gt 2366
_reflns_number_total 3397
_reflns_threshold_expression 'I >2\s(I)'
_cod_data_source_file jo201358e_si_002.cif
_cod_data_source_block dk296
_cod_original_sg_symbol_H-M 'P 21/n'
_cod_database_code 4026752

loop_
_symmetry_equiv_pos_as_xyz
'x, y, z'
'-x+1/2, y+1/2, -z+1/2'
'-x, -y, -z'
'x-1/2, -y-1/2, z-1/2'

loop_
_atom_site_label
_atom_site_type_symbol
_atom_site_fract_x
_atom_site_fract_y
_atom_site_fract_z
_atom_site_U_iso_or_equiv
_atom_site_adp_type
_atom_site_occupancy
_atom_site_symmetry_multiplicity
_atom_site_calc_flag
C1 C 0.6652(3) -0.12168(9) 0.31362(12) 0.0177(3) Uani 1 1 d
C2 C 0.7407(3) -0.19224(9) 0.37675(12) 0.0188(3) Uani 1 1 d
C3 C 0.9849(3) -0.19245(8) 0.44472(11) 0.0157(3) Uani 1 1 d
C4 C 1.1552(3) -0.12703(9) 0.45505(12) 0.0170(3) Uani 1 1 d
C5 C 1.0732(3) -0.05817(9) 0.39014(12) 0.0176(3) Uani 1 1 d
C6 C 0.8305(2) -0.05512(9) 0.31764(11) 0.0160(3) Uani 1 1 d
C7 C 0.7551(3) 0.01738(9) 0.23944(12) 0.0190(3) Uani 1 1 d
C8 C 0.8714(2) 0.01220(9) 0.13577(11) 0.0159(3) Uani 1 1 d
O9 O 1.05074(18) -0.03234(7) 0.13133(8) 0.0210(2) Uani 1 1 d
O10 O 0.75936(19) 0.06050(7) 0.05062(9) 0.0221(2) Uani 1 1 d
N11 N 1.0698(2) -0.26554(8) 0.50384(10) 0.0176(2) Uani 1 1 d
N12 N 1.1366(2) -0.32331(8) 0.54724(11) 0.0233(3) Uani 1 1 d
B B 0.3415(3) 0.19018(10) 0.29421(13) 0.0165(3) Uani 1 1 d
F1 F 0.60171(15) 0.20010(5) 0.30248(7) 0.02202(19) Uani 1 1 d
F2 F 0.22037(16) 0.18058(6) 0.17872(7) 0.0254(2) Uani 1 1 d
F3 F 0.30189(16) 0.12024(5) 0.35573(7) 0.0248(2) Uani 1 1 d
F4 F 0.24668(18) 0.25867(6) 0.34008(8) 0.0297(2) Uani 1 1 d
H1 H 0.500(3) -0.1199(10) 0.2640(14) 0.021(4) Uiso 1 1 d
H2 H 0.634(3) -0.2385(11) 0.3730(14) 0.021(4) Uiso 1 1 d
H4 H 1.320(3) -0.1292(10) 0.5052(14) 0.022(4) Uiso 1 1 d
H5 H 1.186(3) -0.0118(11) 0.3947(15) 0.024(4) Uiso 1 1 d
H7A H 0.574(3) 0.0215(10) 0.2140(14) 0.022(4) Uiso 1 1 d
H7B H 0.815(3) 0.0690(12) 0.2779(16) 0.033(5) Uiso 1 1 d
H10 H 0.837(4) 0.0521(14) -0.012(2) 0.055(6) Uiso 1 1 d

loop_
_atom_site_aniso_label
_atom_site_aniso_U_11
_atom_site_aniso_U_22
_atom_site_aniso_U_33
_atom_site_aniso_U_23
_atom_site_aniso_U_13
_atom_site_aniso_U_12
C1 0.0160(6) 0.0229(7) 0.0146(6) -0.0030(5) 0.0038(5) -0.0011(5)
C2 0.0186(6) 0.0207(7) 0.0183(7) -0.0038(5) 0.0068(5) -0.0061(5)
C3 0.0209(6) 0.0131(7) 0.0142(6) 0.0019(5) 0.0063(5) 0.0004(5)
C4 0.0161(6) 0.0185(7) 0.0163(6) 0.0008(5) 0.0033(5) -0.0014(5)
C5 0.0186(6) 0.0171(7) 0.0172(6) -0.0005(5) 0.0044(5) -0.0031(5)
C6 0.0174(6) 0.0193(7) 0.0126(6) -0.0016(5) 0.0058(5) 0.0023(5)
C7 0.0194(6) 0.0205(7) 0.0175(6) 0.0009(5) 0.0053(5) 0.0041(5)
C8 0.0160(6) 0.0154(6) 0.0154(6) 0.0009(5) 0.0014(5) -0.0002(5)
O9 0.0224(5) 0.0239(5) 0.0176(5) 0.0039(4) 0.0065(4) 0.0074(4)
O10 0.0228(5) 0.0269(6) 0.0173(5) 0.0057(4) 0.0057(4) 0.0093(4)
N11 0.0212(6) 0.0165(6) 0.0168(5) -0.0024(5) 0.0076(4) -0.0027(5)
N12 0.0298(6) 0.0190(6) 0.0214(6) -0.0008(5) 0.0061(5) -0.0020(5)
B 0.0179(7) 0.0154(7) 0.0165(7) 0.0021(6) 0.0043(5) 0.0013(6)
F1 0.0173(4) 0.0223(4) 0.0262(4) 0.0044(4) 0.0045(3) -0.0017(3)
F2 0.0231(4) 0.0338(5) 0.0179(4) 0.0008(4) 0.0013(3) 0.0005(4)
F3 0.0249(4) 0.0224(5) 0.0262(5) 0.0077(4) 0.0034(3) -0.0062(3)
F4 0.0382(5) 0.0243(5) 0.0291(5) -0.0009(4) 0.0130(4) 0.0100(4)

loop_
_atom_type_symbol
_atom_type_description
_atom_type_scat_dispersion_real
_atom_type_scat_dispersion_imag
_atom_type_scat_source
C C 0.0033 0.0016 'International Tables Vol C Tables 4.2.6.8 and 6.1.1.4'
H H 0.0000 0.0000 'International Tables Vol C Tables 4.2.6.8 and 6.1.1.4'
B B 0.0013 0.0007 'International Tables Vol C Tables 4.2.6.8 and 6.1.1.4'
F F 0.0171 0.0103 'International Tables Vol C Tables 4.2.6.8 and 6.1.1.4'
N N 0.0061 0.0033 'International Tables Vol C Tables 4.2.6.8 and 6.1.1.4'
O O 0.0106 0.0060 'International Tables Vol C Tables 4.2.6.8 and 6.1.1.4'

loop_
_geom_angle_atom_site_label_1
_geom_angle_atom_site_label_2
_geom_angle_atom_site_label_3
_geom_angle
_geom_angle_publ_flag
C2 C1 C6 121.02(12) ?
C2 C1 H1 118.9(10) ?
C6 C1 H1 120.0(10) ?
C1 C2 C3 116.58(13) ?
C1 C2 H2 122.3(10) ?
C3 C2 H2 121.1(10) ?
C2 C3 C4 124.97(13) ?
C2 C3 N11 117.20(12) ?
C4 C3 N11 117.77(12) ?
C5 C4 C3 116.60(12) ?
C5 C4 H4 121.3(10) ?
C3 C4 H4 122.1(10) ?
C4 C5 C6 121.00(13) ?
C4 C5 H5 119.0(10) ?
C6 C5 H5 120.0(10) ?
C1 C6 C5 119.77(13) ?
C1 C6 C7 120.26(12) ?
C5 C6 C7 119.87(13) ?
C6 C7 C8 111.11(12) y
C6 C7 H7A 111.6(10) ?
C8 C7 H7A 109.0(10) ?
C6 C7 H7B 111.5(11) ?
C8 C7 H7B 106.2(11) ?
H7A C7 H7B 107.2(15) ?
O9 C8 O10 123.58(13) y
O9 C8 C7 123.22(12) y
O10 C8 C7 113.20(12) y
C8 O10 H10 108.1(14) ?
N12 N11 C3 178.14(14) y
F4 B F3 109.52(12) y
F4 B F2 110.21(12) y
F3 B F2 109.54(12) y
F4 B F1 109.44(12) y
F3 B F1 109.04(11) y
F2 B F1 109.06(12) y

loop_
_geom_bond_atom_site_label_1
_geom_bond_atom_site_label_2
_geom_bond_distance
_geom_bond_publ_flag
C1 C2 1.384(2) ?
C1 C6 1.397(2) ?
C1 H1 0.958(16) ?
C2 C3 1.3864(19) ?
C2 H2 0.943(17) ?
C3 C4 1.3939(19) ?
C3 N11 1.4063(18) y
C4 C5 1.378(2) ?
C4 H4 0.955(16) ?
C5 C6 1.4023(18) ?
C5 H5 0.963(18) ?
C6 C7 1.503(2) y
C7 C8 1.508(2) y
C7 H7A 0.960(16) ?
C7 H7B 0.976(19) ?
C8 O9 1.2199(16) y
C8 O10 1.3201(16) y
O10 H10 0.94(2) ?
N11 N12 1.0948(17) y
B F4 1.3882(18) y
B F3 1.3958(18) y
B F2 1.3963(18) y
B F1 1.3963(17) y

loop_
_geom_hbond_atom_site_label_D
_geom_hbond_atom_site_label_H
_geom_hbond_atom_site_label_A
_geom_hbond_distance_DH
_geom_hbond_distance_HA
_geom_hbond_distance_DA
_geom_hbond_angle_DHA
_geom_hbond_site_symmetry_A
_geom_hbond_publ_flag
C7 H7B F1 0.976(19) 2.472(19) 3.2192(18) 133.1(14) . y
O10 H10 O9 0.94(2) 1.70(2) 2.6377(15) 174(2) 3_755 y
C1 H1 F4 0.958(16) 2.546(17) 3.2076(17) 126.4(13) 2_545 y
C2 H2 F2 0.943(17) 2.292(17) 3.1919(17) 159.4(14) 2_545 y
C4 H4 F1 0.955(16) 2.518(17) 3.1328(17) 122.2(12) 3_756 y
C4 H4 F3 0.955(16) 2.333(17) 3.2814(17) 171.6(14) 3_756 y
C5 H5 F3 0.963(18) 2.313(18) 3.2158(17) 155.8(14) 1_655 y

loop_
_geom_torsion_atom_site_label_1
_geom_torsion_atom_site_label_2
_geom_torsion_atom_site_label_3
_geom_torsion_atom_site_label_4
_geom_torsion
_geom_torsion_publ_flag
C6 C1 C2 C3 1.1(2) ?
C1 C2 C3 C4 1.1(2) ?
C1 C2 C3 N11 -176.19(12) ?
C2 C3 C4 C5 -1.6(2) ?
N11 C3 C4 C5 175.71(12) ?
C3 C4 C5 C6 -0.1(2) ?
C2 C1 C6 C5 -2.6(2) ?
C2 C1 C6 C7 173.65(13) ?
C4 C5 C6 C1 2.1(2) ?
C4 C5 C6 C7 -174.17(13) ?
C1 C6 C7 C8 -99.00(15) ?
C5 C6 C7 C8 77.27(16) ?
C6 C7 C8 O9 -17.40(19) y
C6 C7 C8 O10 162.48(12) y
C2 C3 N11 N12 75(4) ?
C4 C3 N11 N12 -102(4) ?
